data_7049762
loop_
_publ_author_name
'Wang, Yingxia'
'Eichhoefer, Andreas'
'Weigend, Florian'
'Fenske, Dieter'
'Fuhr, Olaf'

_publ_section_title
;
 The coordination behavior of
 2,3-bis(diphenylphosphino)maleic-N-phenylimide towards copper, silver,
 gold and palladium
;
_journal_name_full 'Dalton Transactions'
_journal_paper_doi 10.1039/C8DT05003A
_journal_year 2019
_chemical_formula_moiety 'C34 H25 Cl2 N O2 P2 Pd, 0.5(C H2 Cl2)'
_chemical_formula_sum 'C34.5 H26 Cl3 N O2 P2 Pd'
_chemical_formula_weight 761.25
_space_group_crystal_system monoclinic
_space_group_IT_number 14
_space_group_name_Hall '-P 2ybc'
_space_group_name_H-M_alt 'P 1 21/c 1'
_symmetry_space_group_name_Hall '-P 2ybc'
_symmetry_space_group_name_H-M 'P 1 21/c 1'
_atom_sites_solution_hydrogens geom
_atom_sites_solution_primary direct
_audit_creation_date 2017-09-21
_audit_creation_method
;
Olex2 1.2
(compiled 2017.08.10 svn.r3458 for OlexSys, GUI svn.r5381)
;
_audit_update_record
;
2018-06-07 deposited with the CCDC.    2019-04-17 downloaded from the CCDC.
;
_cell_angle_alpha 90
_cell_angle_beta 111.516(4)
_cell_angle_gamma 90
_cell_formula_units_Z 16
_cell_length_a 27.3505(14)
_cell_length_b 17.7863(13)
_cell_length_c 27.8832(14)
_cell_measurement_reflns_used 145443
_cell_measurement_temperature 133.15
_cell_measurement_theta_max 33.58
_cell_measurement_theta_min 1.48
_cell_volume 12619.0(13)
_computing_molecular_graphics 'Olex2 (Dolomanov et al., 2009)'
_computing_publication_material 'Olex2 (Dolomanov et al., 2009)'
_computing_structure_refinement 'ShelXL (Sheldrick, 2015)'
_computing_structure_solution 'ShelXS (Sheldrick, 2008)'
_diffrn_ambient_temperature 133.15
_diffrn_detector Pilatus300K
_diffrn_detector_area_resol_mean 5.81
_diffrn_detector_type DECTRIS
_diffrn_measured_fraction_theta_full 0.999
_diffrn_measured_fraction_theta_max 0.999
_diffrn_measurement_device '4-circle goniometer'
_diffrn_measurement_device_type 'Stoe StadiVari'
_diffrn_measurement_method 'rotation method'
_diffrn_radiation_collimation '0.6 mm diameter'
_diffrn_radiation_monochromator 'multilayer optics'
_diffrn_radiation_polarisn_norm 0
_diffrn_radiation_probe x-ray
_diffrn_radiation_type MoK\a
_diffrn_radiation_wavelength 0.71073
_diffrn_reflns_av_R_equivalents 0.0263
_diffrn_reflns_av_unetI/netI 0.0227
_diffrn_reflns_Laue_measured_fraction_full 0.999
_diffrn_reflns_Laue_measured_fraction_max 0.999
_diffrn_reflns_limit_h_max 33
_diffrn_reflns_limit_h_min -31
_diffrn_reflns_limit_k_max 21
_diffrn_reflns_limit_k_min -21
_diffrn_reflns_limit_l_max 34
_diffrn_reflns_limit_l_min -34
_diffrn_reflns_number 88531
_diffrn_reflns_point_group_measured_fraction_full 0.999
_diffrn_reflns_point_group_measured_fraction_max 0.999
_diffrn_reflns_theta_full 25.242
_diffrn_reflns_theta_max 26.000
_diffrn_reflns_theta_min 1.451
_diffrn_source 'Mo GeniX 3D HF'
_diffrn_source_current 1.000
_diffrn_source_power 0.050
_diffrn_source_target Mo
_diffrn_source_type 'microfocus sealed X-ray tube'
_diffrn_source_voltage 50
_exptl_absorpt_coefficient_mu 0.978
_exptl_absorpt_correction_T_max 0.9311
_exptl_absorpt_correction_T_min 0.5807
_exptl_absorpt_correction_type integration
_exptl_absorpt_process_details 'STOE Xred and LANA'
_exptl_crystal_colour orange
_exptl_crystal_colour_primary orange
_exptl_crystal_density_diffrn 1.603
_exptl_crystal_description needle
_exptl_crystal_F_000 6128
_exptl_crystal_size_max 0.28
_exptl_crystal_size_mid 0.05
_exptl_crystal_size_min 0.03
_refine_diff_density_max 0.631
_refine_diff_density_min -0.558
_refine_diff_density_rms 0.071
_refine_ls_extinction_method none
_refine_ls_goodness_of_fit_ref 1.028
_refine_ls_hydrogen_treatment constr
_refine_ls_matrix_type full
_refine_ls_number_parameters 1567
_refine_ls_number_reflns 24787
_refine_ls_number_restraints 0
_refine_ls_restrained_S_all 1.028
_refine_ls_R_factor_all 0.0429
_refine_ls_R_factor_gt 0.0292
_refine_ls_shift/su_max 0.003
_refine_ls_shift/su_mean 0.000
_refine_ls_structure_factor_coef Fsqd
_refine_ls_weighting_details 'w=1/[\s^2^(Fo^2^)+(0.0385P)^2^+5.8677P] where P=(Fo^2^+2Fc^2^)/3'
_refine_ls_weighting_scheme calc
_refine_ls_wR_factor_gt 0.0709
_refine_ls_wR_factor_ref 0.0755
_reflns_Friedel_coverage 0.000
_reflns_number_gt 19811
_reflns_number_total 24787
_reflns_threshold_expression 'I > 2\s(I)'
_cod_data_source_file c8dt05003a2.cif
_cod_data_source_block wyx032-1a
_cod_original_formula_sum 'C34.50 H26 Cl3 N O2 P2 Pd'
_cod_database_code 7049762
_shelx_shelxl_version_number 2014/7
_shelx_space_group_comment
;
The symmetry employed for this shelxl refinement is uniquely defined
by the following loop, which should always be used as a source of
symmetry information in preference to the above space-group names.
They are only intended as comments.
;
_olex2_refinement_description
;
1. Fixed Uiso
 At 1.2 times of:
  All C(H) groups, All C(H,H) groups
2.a Secondary CH2 refined with riding coordinates:
 C138(H13A,H13B), C137(H13C,H13D)
2.b Aromatic/amide H refined with riding coordinates:
 C24(H24), C42(H42), C18(H18), C25(H25), C80(H80), C96(H96), C70(H70),
 C114(H114), C108(H108), C136(H136), C12(H12), C135(H135), C126(H126), C11(H11),
  C113(H113), C76(H76), C132(H132), C105(H105), C134(H134), C104(H104),
 C77(H77), C79(H79), C73(H73), C74(H74), C133(H133), C110(H110), C71(H71),
 C62(H62), C28(H28), C88(H88), C89(H89), C94(H94), C8(H8), C68(H68), C93(H93),
 C87(H87), C90(H90), C86(H86), C65(H65), C58(H58), C95(H95), C112(H112),
 C92(H92), C111(H111), C106(H106), C59(H59), C78(H78), C10(H10), C64(H64),
 C9(H9), C60(H60), C26(H26), C52(H52), C34(H34), C6(H6), C54(H54), C53(H53),
 C45(H45), C46(H46), C33(H33), C55(H55), C40(H40), C30(H30), C56(H56), C66(H66),
  C37(H37), C44(H44), C5(H5), C39(H39), C38(H38), C36(H36), C27(H27), C2(H2),
 C67(H67), C21(H21), C20(H20), C120(H120), C127(H127), C124(H124), C22(H22),
 C32(H32), C19(H19), C31(H31), C129(H129), C4(H4), C61(H61), C3(H3), C128(H128),
  C130(H130), C102(H102), C98(H98), C122(H122), C123(H123), C121(H121),
 C43(H43), C107(H107), C101(H101), C99(H99), C100(H100), C72(H72)
;
_olex2_submission_special_instructions 'No special instructions were received'

loop_
_space_group_symop_operation_xyz
'x, y, z'
'-x, y+1/2, -z+1/2'
'-x, -y, -z'
'x, -y-1/2, z-1/2'

loop_
_atom_site_label
_atom_site_type_symbol
_atom_site_fract_x
_atom_site_fract_y
_atom_site_fract_z
_atom_site_U_iso_or_equiv
_atom_site_adp_type
_atom_site_occupancy
_atom_site_site_symmetry_order
_atom_site_calc_flag
_atom_site_refinement_flags_posn
Pd1 Pd 0.06381(2) 0.69349(2) 0.14308(2) 0.01374(4) Uani 1 1 d .
Pd2 Pd 0.43152(2) 0.32855(2) 0.36360(2) 0.01400(4) Uani 1 1 d .
Pd3 Pd 0.18483(2) 0.31728(2) 0.60839(2) 0.01317(4) Uani 1 1 d .
P2 P 0.13027(2) 0.61579(3) 0.18257(2) 0.01363(11) Uani 1 1 d .
Cl1 Cl 0.06738(2) 0.65337(3) 0.06420(2) 0.02296(12) Uani 1 1 d .
Cl2 Cl -0.00492(2) 0.77734(3) 0.10411(2) 0.02326(12) Uani 1 1 d .
P5 P 0.11851(2) 0.39442(3) 0.56643(2) 0.01286(11) Uani 1 1 d .
Cl3 Cl 0.50321(2) 0.24930(3) 0.40635(2) 0.02249(12) Uani 1 1 d .
P4 P 0.43341(2) 0.27864(3) 0.29138(2) 0.01396(11) Uani 1 1 d .
P6 P 0.18071(2) 0.27130(3) 0.53266(2) 0.01339(11) Uani 1 1 d .
P1 P 0.06791(2) 0.73393(3) 0.22054(2) 0.01557(12) Uani 1 1 d .
Cl4 Cl 0.42421(2) 0.38248(3) 0.43753(2) 0.02399(12) Uani 1 1 d .
Cl5 Cl 0.25594(2) 0.23550(3) 0.64739(2) 0.02173(12) Uani 1 1 d .
P3 P 0.36468(2) 0.40121(3) 0.31654(2) 0.01364(11) Uani 1 1 d .
Cl6 Cl 0.18275(2) 0.36420(3) 0.68637(2) 0.02244(12) Uani 1 1 d .
Pd4 Pd 0.31625(2) 0.81063(2) 0.38979(2) 0.01377(4) Uani 1 1 d .
Cl8 Cl 0.32894(2) 0.85186(3) 0.31542(2) 0.02420(13) Uani 1 1 d .
Cl7 Cl 0.24434(2) 0.73247(3) 0.34774(2) 0.02216(12) Uani 1 1 d .
P7 P 0.38439(2) 0.88315(3) 0.43368(2) 0.01399(11) Uani 1 1 d .
P8 P 0.31185(2) 0.77162(3) 0.46402(2) 0.01448(11) Uani 1 1 d .
Cl12 Cl 0.43633(3) 0.42008(5) 0.63956(3) 0.04293(18) Uani 1 1 d .
N1 N 0.16101(7) 0.59982(10) 0.33823(7) 0.0153(4) Uani 1 1 d .
N3 N 0.08948(7) 0.40025(10) 0.41077(7) 0.0147(4) Uani 1 1 d .
O3 O 0.29349(6) 0.47222(10) 0.19564(6) 0.0252(4) Uani 1 1 d .
N2 N 0.34295(7) 0.39547(10) 0.16215(7) 0.0147(4) Uani 1 1 d .
O7 O 0.46022(6) 0.95818(9) 0.55275(6) 0.0227(4) Uani 1 1 d .
O5 O 0.04634(6) 0.47922(9) 0.44917(6) 0.0215(3) Uani 1 1 d .
C51 C 0.32746(8) 0.42344(12) 0.11052(8) 0.0163(4) Uani 1 1 d .
O2 O 0.20525(6) 0.52728(9) 0.29725(6) 0.0214(3) Uani 1 1 d .
N4 N 0.40578(7) 0.89564(10) 0.58767(7) 0.0149(4) Uani 1 1 d .
C119 C 0.42357(8) 0.92742(12) 0.63856(8) 0.0159(4) Uani 1 1 d .
C35 C 0.37488(9) 0.50077(12) 0.32769(8) 0.0173(5) Uani 1 1 d .
C83 C 0.13461(8) 0.33118(12) 0.48397(8) 0.0136(4) Uani 1 1 d .
O6 O 0.13694(6) 0.29678(9) 0.40061(6) 0.0214(3) Uani 1 1 d .
C17 C 0.18324(9) 0.57195(12) 0.38991(8) 0.0168(4) Uani 1 1 d .
C69 C 0.13222(9) 0.49294(12) 0.58089(8) 0.0156(4) Uani 1 1 d .
C85 C 0.06865(9) 0.42666(12) 0.35877(8) 0.0176(5) Uani 1 1 d .
O1 O 0.10780(7) 0.69442(9) 0.35002(6) 0.0241(4) Uani 1 1 d .
C23 C 0.12002(9) 0.51825(12) 0.16377(8) 0.0177(5) Uani 1 1 d .
C82 C 0.10858(8) 0.38403(12) 0.49846(8) 0.0133(4) Uani 1 1 d .
C49 C 0.38762(8) 0.33387(12) 0.23935(8) 0.0143(4) Uani 1 1 d .
C81 C 0.07636(8) 0.42906(12) 0.45146(8) 0.0143(4) Uani 1 1 d .
C16 C 0.17419(8) 0.57489(12) 0.29637(8) 0.0156(4) Uani 1 1 d .
C24 C 0.06901(9) 0.49278(13) 0.13728(9) 0.0233(5) Uani 1 1 d .
H24 H 0.0402 0.5267 0.1290 0.028 Uiso 1 1 calc R
C42 C 0.28860(9) 0.39211(13) 0.36033(9) 0.0199(5) Uani 1 1 d .
H42 H 0.3108 0.4240 0.3867 0.024 Uiso 1 1 calc R
C15 C 0.14010(8) 0.62005(12) 0.25067(8) 0.0156(4) Uani 1 1 d .
C103 C 0.37783(9) 0.98196(12) 0.41833(8) 0.0168(5) Uani 1 1 d .
C18 C 0.15206(9) 0.56864(13) 0.41966(9) 0.0209(5) Uani 1 1 d .
H18 H 0.1163 0.5839 0.4056 0.025 Uiso 1 1 calc R
C48 C 0.35877(8) 0.38644(12) 0.25018(8) 0.0141(4) Uani 1 1 d .
C13 C 0.12502(8) 0.65912(12) 0.32290(8) 0.0165(4) Uani 1 1 d .
C25 C 0.06036(11) 0.41773(15) 0.12306(11) 0.0348(6) Uani 1 1 d .
H25 H 0.0256 0.4001 0.1055 0.042 Uiso 1 1 calc R
O4 O 0.39529(6) 0.29247(9) 0.15993(6) 0.0232(4) Uani 1 1 d .
C14 C 0.11240(8) 0.66905(12) 0.26629(8) 0.0157(4) Uani 1 1 d .
C80 C 0.04676(9) 0.38836(13) 0.61552(9) 0.0205(5) Uani 1 1 d .
H80 H 0.0702 0.4203 0.6409 0.025 Uiso 1 1 calc R
C131 C 0.34100(9) 0.68055(12) 0.48504(9) 0.0187(5) Uani 1 1 d .
C96 C 0.18487(9) 0.11591(13) 0.54002(9) 0.0218(5) Uani 1 1 d .
H96 H 0.2220 0.1215 0.5547 0.026 Uiso 1 1 calc R
C70 C 0.09182(10) 0.54625(13) 0.56609(9) 0.0207(5) Uani 1 1 d .
H70 H 0.0563 0.5310 0.5494 0.025 Uiso 1 1 calc R
C114 C 0.46839(9) 0.78674(14) 0.46539(9) 0.0237(5) Uani 1 1 d .
H114 H 0.4538 0.7699 0.4896 0.028 Uiso 1 1 calc R
C75 C 0.05666(8) 0.36940(12) 0.57128(8) 0.0154(4) Uani 1 1 d .
C7 C 0.10040(9) 0.82372(12) 0.23896(9) 0.0199(5) Uani 1 1 d .
C109 C 0.44556(9) 0.84682(12) 0.43310(8) 0.0168(4) Uani 1 1 d .
C125 C 0.24858(9) 0.78253(12) 0.46980(8) 0.0173(5) Uani 1 1 d .
C108 C 0.42099(10) 1.02988(13) 0.43785(9) 0.0232(5) Uani 1 1 d .
H108 H 0.4545 1.0104 0.4584 0.028 Uiso 1 1 calc R
C91 C 0.15278(9) 0.17808(12) 0.52141(9) 0.0175(5) Uani 1 1 d .
C136 C 0.35600(10) 0.63821(14) 0.45088(9) 0.0255(5) Uani 1 1 d .
H136 H 0.3465 0.6545 0.4162 0.031 Uiso 1 1 calc R
C12 C 0.10778(9) 0.86796(14) 0.20111(9) 0.0245(5) Uani 1 1 d .
H12 H 0.0935 0.8525 0.1661 0.029 Uiso 1 1 calc R
C50 C 0.37729(8) 0.33519(12) 0.18259(8) 0.0157(4) Uani 1 1 d .
C135 C 0.38451(11) 0.57285(15) 0.46677(11) 0.0340(6) Uani 1 1 d .
H135 H 0.3943 0.5440 0.4430 0.041 Uiso 1 1 calc R
C126 C 0.22121(10) 0.84857(14) 0.45029(10) 0.0264(5) Uani 1 1 d .
H126 H 0.2354 0.8841 0.4334 0.032 Uiso 1 1 calc R
C11 C 0.13582(10) 0.93446(15) 0.21414(10) 0.0301(6) Uani 1 1 d .
H11 H 0.1404 0.9647 0.1880 0.036 Uiso 1 1 calc R
C113 C 0.51232(10) 0.75112(15) 0.46253(10) 0.0313(6) Uani 1 1 d .
H113 H 0.5282 0.7107 0.4851 0.038 Uiso 1 1 calc R
C76 C 0.02201(9) 0.32340(13) 0.53422(9) 0.0211(5) Uani 1 1 d .
H76 H 0.0284 0.3115 0.5038 0.025 Uiso 1 1 calc R
C132 C 0.35499(10) 0.65590(13) 0.53596(9) 0.0236(5) Uani 1 1 d .
H132 H 0.3448 0.6841 0.5597 0.028 Uiso 1 1 calc R
C105 C 0.32284(10) 1.08769(14) 0.37778(10) 0.0279(6) Uani 1 1 d .
H105 H 0.2895 1.1078 0.3575 0.034 Uiso 1 1 calc R
C134 C 0.39888(10) 0.54931(14) 0.51742(11) 0.0318(6) Uani 1 1 d .
H134 H 0.4192 0.5049 0.5286 0.038 Uiso 1 1 calc R
C104 C 0.32854(9) 1.01070(13) 0.38801(9) 0.0210(5) Uani 1 1 d .
H104 H 0.2992 0.9781 0.3745 0.025 Uiso 1 1 calc R
C47 C 0.32685(8) 0.42580(12) 0.20098(8) 0.0153(4) Uani 1 1 d .
C77 C -0.02208(9) 0.29466(14) 0.54132(9) 0.0244(5) Uani 1 1 d .
H77 H -0.0456 0.2626 0.5160 0.029 Uiso 1 1 calc R
C79 C 0.00234(9) 0.35995(14) 0.62192(9) 0.0242(5) Uani 1 1 d .
H79 H -0.0048 0.3730 0.6518 0.029 Uiso 1 1 calc R
C73 C 0.19578(10) 0.59152(14) 0.61442(10) 0.0284(6) Uani 1 1 d .
H73 H 0.2312 0.6074 0.6308 0.034 Uiso 1 1 calc R
C74 C 0.18434(9) 0.51558(13) 0.60513(9) 0.0204(5) Uani 1 1 d .
H74 H 0.2118 0.4794 0.6152 0.025 Uiso 1 1 calc R
C133 C 0.38371(10) 0.59040(14) 0.55166(10) 0.0289(6) Uani 1 1 d .
H133 H 0.3931 0.5736 0.5862 0.035 Uiso 1 1 calc R
C110 C 0.46660(10) 0.87007(14) 0.39698(10) 0.0244(5) Uani 1 1 d .
H110 H 0.4512 0.9109 0.3746 0.029 Uiso 1 1 calc R
C71 C 0.10427(10) 0.62177(14) 0.57602(9) 0.0264(5) Uani 1 1 d .
H71 H 0.0771 0.6585 0.5663 0.032 Uiso 1 1 calc R
C62 C 0.53202(9) 0.33838(14) 0.31122(9) 0.0250(5) Uani 1 1 d .
H62 H 0.5270 0.3630 0.3393 0.030 Uiso 1 1 calc R
C63 C 0.40767(9) 0.18434(12) 0.28098(8) 0.0156(4) Uani 1 1 d .
C28 C 0.16221(10) 0.46872(13) 0.17543(9) 0.0237(5) Uani 1 1 d .
H28 H 0.1971 0.4857 0.1935 0.028 Uiso 1 1 calc R
C88 C 0.03037(11) 0.47699(16) 0.25785(10) 0.0341(6) Uani 1 1 d .
H88 H 0.0172 0.4946 0.2233 0.041 Uiso 1 1 calc R
C89 C 0.08179(10) 0.45313(14) 0.28000(9) 0.0277(6) Uani 1 1 d .
H89 H 0.1037 0.4531 0.2603 0.033 Uiso 1 1 calc R
C94 C 0.10830(10) 0.03667(14) 0.51634(10) 0.0281(6) Uani 1 1 d .
H94 H 0.0933 -0.0117 0.5155 0.034 Uiso 1 1 calc R
C8 C 0.12187(11) 0.84674(14) 0.29031(10) 0.0328(6) Uani 1 1 d .
H8 H 0.1172 0.8167 0.3165 0.039 Uiso 1 1 calc R
C68 C 0.43944(9) 0.12306(13) 0.30221(9) 0.0225(5) Uani 1 1 d .
H68 H 0.4764 0.1292 0.3186 0.027 Uiso 1 1 calc R
C93 C 0.07628(10) 0.09823(14) 0.49703(10) 0.0286(6) Uani 1 1 d .
H93 H 0.0392 0.0921 0.4820 0.034 Uiso 1 1 calc R
C87 C -0.00222(10) 0.47511(15) 0.28633(10) 0.0323(6) Uani 1 1 d .
H87 H -0.0376 0.4919 0.2712 0.039 Uiso 1 1 calc R
C90 C 0.10156(9) 0.42922(13) 0.33078(9) 0.0219(5) Uani 1 1 d .
H90 H 0.1374 0.4147 0.3464 0.026 Uiso 1 1 calc R
C57 C 0.49470(9) 0.28722(12) 0.28129(9) 0.0179(5) Uani 1 1 d .
C86 C 0.01670(9) 0.44886(13) 0.33674(9) 0.0230(5) Uani 1 1 d .
H86 H -0.0058 0.4462 0.3558 0.028 Uiso 1 1 calc R
C65 C 0.33136(10) 0.10372(14) 0.25381(10) 0.0257(5) Uani 1 1 d .
H65 H 0.2945 0.0969 0.2369 0.031 Uiso 1 1 calc R
C58 C 0.50279(9) 0.25021(14) 0.24074(9) 0.0233(5) Uani 1 1 d .
H58 H 0.4777 0.2149 0.2203 0.028 Uiso 1 1 calc R
C95 C 0.16214(10) 0.04553(13) 0.53687(10) 0.0282(6) Uani 1 1 d .
H95 H 0.1840 0.0027 0.5490 0.034 Uiso 1 1 calc R
C112 C 0.53297(9) 0.77473(14) 0.42661(10) 0.0253(5) Uani 1 1 d .
H112 H 0.5631 0.7505 0.4245 0.030 Uiso 1 1 calc R
C92 C 0.09837(9) 0.16888(13) 0.49970(9) 0.0232(5) Uani 1 1 d .
H92 H 0.0764 0.2113 0.4867 0.028 Uiso 1 1 calc R
C111 C 0.50990(10) 0.83346(14) 0.39383(10) 0.0263(5) Uani 1 1 d .
H111 H 0.5239 0.8489 0.3689 0.032 Uiso 1 1 calc R
C106 C 0.36587(11) 1.13456(14) 0.39727(10) 0.0307(6) Uani 1 1 d .
H106 H 0.3619 1.1869 0.3902 0.037 Uiso 1 1 calc R
C59 C 0.54746(10) 0.26520(15) 0.23055(10) 0.0299(6) Uani 1 1 d .
H59 H 0.5532 0.2397 0.2031 0.036 Uiso 1 1 calc R
C78 C -0.03165(9) 0.31293(14) 0.58541(9) 0.0243(5) Uani 1 1 d .
H78 H -0.0616 0.2931 0.5905 0.029 Uiso 1 1 calc R
C10 C 0.15701(11) 0.95680(15) 0.26489(11) 0.0333(6) Uani 1 1 d .
H10 H 0.1766 1.0022 0.2738 0.040 Uiso 1 1 calc R
C64 C 0.35317(9) 0.17429(13) 0.25652(9) 0.0217(5) Uani 1 1 d .
H64 H 0.3313 0.2162 0.2418 0.026 Uiso 1 1 calc R
C9 C 0.14995(12) 0.91330(15) 0.30317(11) 0.0387(7) Uani 1 1 d .
H9 H 0.1643 0.9292 0.3381 0.046 Uiso 1 1 calc R
C60 C 0.58402(10) 0.31683(16) 0.25970(11) 0.0329(6) Uani 1 1 d .
H60 H 0.6144 0.3272 0.2520 0.039 Uiso 1 1 calc R
C26 C 0.10219(12) 0.36879(15) 0.13443(11) 0.0351(6) Uani 1 1 d .
H26 H 0.0962 0.3175 0.1244 0.042 Uiso 1 1 calc R
C41 C 0.30154(8) 0.37404(12) 0.31767(8) 0.0165(4) Uani 1 1 d .
C1 C 0.00853(9) 0.73029(13) 0.23449(9) 0.0198(5) Uani 1 1 d .
C52 C 0.30118(9) 0.49128(13) 0.09740(9) 0.0224(5) Uani 1 1 d .
H52 H 0.2924 0.5188 0.1223 0.027 Uiso 1 1 calc R
C34 C 0.21965(9) 0.70352(14) 0.21160(9) 0.0232(5) Uani 1 1 d .
H34 H 0.2111 0.7171 0.2405 0.028 Uiso 1 1 calc R
C6 C -0.02197(11) 0.66671(18) 0.22014(12) 0.0426(8) Uani 1 1 d .
H6 H -0.0125 0.6280 0.2017 0.051 Uiso 1 1 calc R
C54 C 0.30147(10) 0.48128(14) 0.01136(9) 0.0256(5) Uani 1 1 d .
H54 H 0.2920 0.5007 -0.0226 0.031 Uiso 1 1 calc R
C53 C 0.28776(10) 0.51895(14) 0.04784(9) 0.0252(5) Uani 1 1 d .
H53 H 0.2687 0.5648 0.0387 0.030 Uiso 1 1 calc R
C45 C 0.22344(10) 0.29854(15) 0.28366(10) 0.0302(6) Uani 1 1 d .
H45 H 0.2011 0.2666 0.2574 0.036 Uiso 1 1 calc R
C46 C 0.26873(10) 0.32796(14) 0.27947(9) 0.0252(5) Uani 1 1 d .
H46 H 0.2772 0.3164 0.2502 0.030 Uiso 1 1 calc R
C33 C 0.26180(10) 0.73779(15) 0.20371(10) 0.0276(5) Uani 1 1 d .
H33 H 0.2823 0.7745 0.2273 0.033 Uiso 1 1 calc R
C55 C 0.32898(10) 0.41534(15) 0.02495(9) 0.0293(6) Uani 1 1 d .
H55 H 0.3400 0.3902 0.0006 0.035 Uiso 1 1 calc R
C40 C 0.33316(10) 0.55129(13) 0.30787(9) 0.0220(5) Uani 1 1 d .
H40 H 0.2987 0.5335 0.2890 0.026 Uiso 1 1 calc R
C30 C 0.20202(9) 0.63065(13) 0.13408(9) 0.0225(5) Uani 1 1 d .
H30 H 0.1816 0.5943 0.1101 0.027 Uiso 1 1 calc R
C56 C 0.34106(10) 0.38452(15) 0.07370(9) 0.0280(6) Uani 1 1 d .
H56 H 0.3584 0.3373 0.0820 0.034 Uiso 1 1 calc R
C29 C 0.19011(8) 0.64952(12) 0.17729(8) 0.0162(4) Uani 1 1 d .
C66 C 0.36319(10) 0.04281(13) 0.27581(9) 0.0249(5) Uani 1 1 d .
H66 H 0.3482 -0.0056 0.2747 0.030 Uiso 1 1 calc R
C37 C 0.43408(10) 0.60423(14) 0.36365(10) 0.0267(6) Uani 1 1 d .
H37 H 0.4684 0.6225 0.3827 0.032 Uiso 1 1 calc R
C44 C 0.21090(10) 0.31573(14) 0.32607(10) 0.0268(5) Uani 1 1 d .
H44 H 0.1802 0.2951 0.3293 0.032 Uiso 1 1 calc R
C5 C -0.06638(11) 0.65863(19) 0.23231(13) 0.0468(8) Uani 1 1 d .
H5 H -0.0869 0.6142 0.2226 0.056 Uiso 1 1 calc R
C39 C 0.34266(11) 0.62813(14) 0.31600(9) 0.0268(6) Uani 1 1 d .
H39 H 0.3146 0.6629 0.3022 0.032 Uiso 1 1 calc R
C116 C 0.38945(8) 0.87723(12) 0.50055(8) 0.0156(4) Uani 1 1 d .
C38 C 0.39256(11) 0.65389(13) 0.34391(10) 0.0287(6) Uani 1 1 d .
H38 H 0.3985 0.7063 0.3497 0.034 Uiso 1 1 calc R
C36 C 0.42543(9) 0.52701(13) 0.35541(9) 0.0203(5) Uani 1 1 d .
H36 H 0.4538 0.4926 0.3686 0.024 Uiso 1 1 calc R
C27 C 0.15260(11) 0.39392(14) 0.16024(10) 0.0315(6) Uani 1 1 d .
H27 H 0.1812 0.3598 0.1678 0.038 Uiso 1 1 calc R
C2 C -0.00589(12) 0.78654(16) 0.26060(12) 0.0422(8) Uani 1 1 d .
H2 H 0.0148 0.8308 0.2708 0.051 Uiso 1 1 calc R
C67 C 0.41680(10) 0.05265(14) 0.29933(10) 0.0269(5) Uani 1 1 d .
H67 H 0.4385 0.0105 0.3138 0.032 Uiso 1 1 calc R
O8 O 0.34190(6) 0.81176(9) 0.59195(6) 0.0211(4) Uani 1 1 d .
C115 C 0.42429(8) 0.91712(12) 0.54840(8) 0.0155(4) Uani 1 1 d .
C21 C 0.25571(10) 0.52065(14) 0.45966(9) 0.0274(5) Uani 1 1 d .
H21 H 0.2909 0.5029 0.4732 0.033 Uiso 1 1 calc R
C118 C 0.36562(8) 0.84274(12) 0.56865(8) 0.0154(4) Uani 1 1 d .
C20 C 0.22501(10) 0.51788(14) 0.48993(9) 0.0285(6) Uani 1 1 d .
H20 H 0.2393 0.4989 0.5241 0.034 Uiso 1 1 calc R
C117 C 0.35664(8) 0.83278(12) 0.51272(8) 0.0150(4) Uani 1 1 d .
C84 C 0.12204(8) 0.33725(12) 0.42714(8) 0.0144(4) Uani 1 1 d .
C120 C 0.44631(9) 0.99796(13) 0.64739(9) 0.0196(5) Uani 1 1 d .
H120 H 0.4504 1.0254 0.6199 0.023 Uiso 1 1 calc R
C127 C 0.17384(10) 0.86289(16) 0.45521(11) 0.0336(6) Uani 1 1 d .
H127 H 0.1556 0.9084 0.4423 0.040 Uiso 1 1 calc R
C124 C 0.41691(9) 0.88769(13) 0.67904(9) 0.0226(5) Uani 1 1 d .
H124 H 0.4018 0.8388 0.6735 0.027 Uiso 1 1 calc R
C22 C 0.23525(9) 0.54916(13) 0.41001(9) 0.0224(5) Uani 1 1 d .
H22 H 0.2567 0.5530 0.3899 0.027 Uiso 1 1 calc R
C32 C 0.27377(9) 0.71814(14) 0.16127(9) 0.0255(5) Uani 1 1 d .
H32 H 0.3028 0.7411 0.1560 0.031 Uiso 1 1 calc R
C19 C 0.17372(10) 0.54285(13) 0.46992(9) 0.0249(5) Uani 1 1 d .
H19 H 0.1530 0.5424 0.4909 0.030 Uiso 1 1 calc R
C31 C 0.24395(9) 0.66560(13) 0.12669(9) 0.0242(5) Uani 1 1 d .
H31 H 0.2522 0.6531 0.0974 0.029 Uiso 1 1 calc R
C129 C 0.17842(10) 0.74375(16) 0.49616(11) 0.0345(6) Uani 1 1 d .
H129 H 0.1629 0.7070 0.5109 0.041 Uiso 1 1 calc R
C4 C -0.08083(10) 0.71406(17) 0.25818(11) 0.0376(7) Uani 1 1 d .
H4 H -0.1113 0.7084 0.2666 0.045 Uiso 1 1 calc R
C61 C 0.57625(10) 0.35334(16) 0.30007(11) 0.0342(6) Uani 1 1 d .
H61 H 0.6014 0.3888 0.3202 0.041 Uiso 1 1 calc R
C3 C -0.05128(13) 0.77758(18) 0.27182(14) 0.0508(9) Uani 1 1 d .
H3 H -0.0617 0.8166 0.2893 0.061 Uiso 1 1 calc R
C128 C 0.15294(10) 0.81038(16) 0.47914(10) 0.0322(6) Uani 1 1 d .
H128 H 0.1209 0.8207 0.4837 0.039 Uiso 1 1 calc R
C130 C 0.22684(10) 0.72923(15) 0.49209(10) 0.0291(6) Uani 1 1 d .
H130 H 0.2447 0.6833 0.5045 0.035 Uiso 1 1 calc R
C97 C 0.23908(8) 0.27513(12) 0.51726(9) 0.0178(5) Uani 1 1 d .
C102 C 0.27828(9) 0.32658(14) 0.54313(10) 0.0258(5) Uani 1 1 d .
H102 H 0.2761 0.3546 0.5713 0.031 Uiso 1 1 calc R
C98 C 0.24302(9) 0.23323(14) 0.47662(9) 0.0243(5) Uani 1 1 d .
H98 H 0.2166 0.1976 0.4591 0.029 Uiso 1 1 calc R
C122 C 0.45643(9) 0.99022(14) 0.73664(9) 0.0237(5) Uani 1 1 d .
H122 H 0.4680 1.0116 0.7702 0.028 Uiso 1 1 calc R
C123 C 0.43271(10) 0.92070(14) 0.72754(9) 0.0259(5) Uani 1 1 d .
H123 H 0.4270 0.8948 0.7549 0.031 Uiso 1 1 calc R
C121 C 0.46315(9) 1.02858(13) 0.69638(9) 0.0219(5) Uani 1 1 d .
H121 H 0.4795 1.0766 0.7024 0.026 Uiso 1 1 calc R
C43 C 0.24314(9) 0.36297(14) 0.36373(9) 0.0240(5) Uani 1 1 d .
H43 H 0.2339 0.3756 0.3924 0.029 Uiso 1 1 calc R
C107 C 0.41467(11) 1.10613(14) 0.42700(10) 0.0297(6) Uani 1 1 d .
H107 H 0.4440 1.1390 0.4400 0.036 Uiso 1 1 calc R
C101 C 0.32057(10) 0.33670(16) 0.52762(11) 0.0343(6) Uani 1 1 d .
H101 H 0.3471 0.3723 0.5449 0.041 Uiso 1 1 calc R
C99 C 0.28559(10) 0.24380(15) 0.46199(10) 0.0317(6) Uani 1 1 d .
H99 H 0.2883 0.2153 0.4342 0.038 Uiso 1 1 calc R
C100 C 0.32433(10) 0.29535(16) 0.48729(10) 0.0322(6) Uani 1 1 d .
H100 H 0.3535 0.3023 0.4769 0.039 Uiso 1 1 calc R
C72 C 0.15596(11) 0.64368(14) 0.60001(10) 0.0291(6) Uani 1 1 d .
H72 H 0.1641 0.6955 0.6066 0.035 Uiso 1 1 calc R
Cl11 Cl 0.33342(3) 0.47493(4) 0.63389(3) 0.03481(15) Uani 1 1 d .
C138 C 0.38320(11) 0.40711(17) 0.66043(11) 0.0400(7) Uani 1 1 d .
H13A H 0.3682 0.3563 0.6503 0.048 Uiso 1 1 calc R
H13B H 0.3962 0.4103 0.6985 0.048 Uiso 1 1 calc R
Cl10 Cl 0.08089(3) 1.02240(4) 0.37230(3) 0.04485(18) Uani 1 1 d .
Cl9 Cl 0.18336(4) 1.08312(6) 0.38192(4) 0.0631(3) Uani 1 1 d .
C137 C 0.12676(12) 1.09608(18) 0.39685(12) 0.0473(8) Uani 1 1 d .
H13C H 0.1100 1.1445 0.3822 0.057 Uiso 1 1 calc R
H13D H 0.1370 1.0986 0.4347 0.057 Uiso 1 1 calc R

loop_
_atom_site_aniso_label
_atom_site_aniso_U_11
_atom_site_aniso_U_22
_atom_site_aniso_U_33
_atom_site_aniso_U_23
_atom_site_aniso_U_13
_atom_site_aniso_U_12
Pd1 0.01349(8) 0.01589(8) 0.01211(8) 0.00173(6) 0.00501(7) 0.00353(6)
Pd2 0.01376(9) 0.01633(8) 0.01210(8) 0.00192(6) 0.00497(7) 0.00103(6)
Pd3 0.01223(8) 0.01535(8) 0.01154(8) 0.00171(6) 0.00388(7) 0.00148(6)
P2 0.0129(3) 0.0158(3) 0.0134(3) 0.0016(2) 0.0063(2) 0.0029(2)
Cl1 0.0283(3) 0.0275(3) 0.0149(3) 0.0007(2) 0.0101(2) 0.0061(2)
Cl2 0.0208(3) 0.0249(3) 0.0203(3) 0.0017(2) 0.0030(2) 0.0108(2)
P5 0.0126(3) 0.0141(3) 0.0125(3) 0.0005(2) 0.0054(2) 0.0011(2)
Cl3 0.0210(3) 0.0265(3) 0.0184(3) 0.0066(2) 0.0054(2) 0.0068(2)
P4 0.0134(3) 0.0146(3) 0.0144(3) 0.0012(2) 0.0057(2) 0.0014(2)
P6 0.0126(3) 0.0138(3) 0.0138(3) 0.0008(2) 0.0049(2) 0.0014(2)
P1 0.0162(3) 0.0176(3) 0.0143(3) 0.0016(2) 0.0073(2) 0.0049(2)
Cl4 0.0303(3) 0.0276(3) 0.0155(3) 0.0014(2) 0.0102(2) 0.0068(2)
Cl5 0.0191(3) 0.0248(3) 0.0180(3) 0.0041(2) 0.0029(2) 0.0085(2)
P3 0.0136(3) 0.0160(3) 0.0125(3) 0.0007(2) 0.0061(2) 0.0017(2)
Cl6 0.0240(3) 0.0295(3) 0.0148(3) -0.0004(2) 0.0083(2) 0.0037(2)
Pd4 0.01584(9) 0.01476(8) 0.01195(8) -0.00115(6) 0.00655(7) -0.00366(6)
Cl8 0.0361(3) 0.0242(3) 0.0158(3) -0.0010(2) 0.0137(3) -0.0084(2)
Cl7 0.0217(3) 0.0251(3) 0.0197(3) -0.0059(2) 0.0076(2) -0.0100(2)
P7 0.0151(3) 0.0158(3) 0.0129(3) -0.0007(2) 0.0073(2) -0.0034(2)
P8 0.0163(3) 0.0153(3) 0.0140(3) -0.0008(2) 0.0081(2) -0.0035(2)
Cl12 0.0334(4) 0.0579(5) 0.0376(4) 0.0067(3) 0.0131(3) 0.0064(3)
N1 0.0151(9) 0.0178(9) 0.0137(9) 0.0003(7) 0.0062(8) -0.0006(7)
N3 0.0167(9) 0.0156(9) 0.0120(9) 0.0001(7) 0.0056(8) -0.0027(7)
O3 0.0257(9) 0.0319(9) 0.0203(9) 0.0064(7) 0.0110(7) 0.0139(8)
N2 0.0133(9) 0.0178(9) 0.0135(9) -0.0014(7) 0.0053(8) -0.0002(7)
O7 0.0200(8) 0.0295(9) 0.0215(9) -0.0051(7) 0.0111(7) -0.0101(7)
O5 0.0212(8) 0.0215(8) 0.0207(8) 0.0029(7) 0.0063(7) 0.0068(7)
C51 0.0152(11) 0.0208(11) 0.0136(11) 0.0007(9) 0.0060(9) -0.0047(9)
O2 0.0192(8) 0.0241(9) 0.0213(9) 0.0033(7) 0.0078(7) 0.0073(7)
N4 0.0153(9) 0.0172(9) 0.0138(9) -0.0001(7) 0.0071(8) -0.0007(7)
C119 0.0129(10) 0.0213(11) 0.0125(11) -0.0016(9) 0.0036(9) 0.0040(9)
C35 0.0231(12) 0.0187(11) 0.0146(11) 0.0011(9) 0.0122(10) 0.0026(9)
C83 0.0127(10) 0.0137(10) 0.0143(11) -0.0001(8) 0.0050(9) -0.0025(8)
O6 0.0248(9) 0.0244(9) 0.0169(8) -0.0017(7) 0.0100(7) 0.0040(7)
C17 0.0214(12) 0.0139(10) 0.0145(11) 0.0022(9) 0.0061(9) -0.0024(9)
C69 0.0208(11) 0.0155(10) 0.0133(11) 0.0001(9) 0.0095(9) 0.0002(9)
C85 0.0210(12) 0.0156(11) 0.0145(11) 0.0028(9) 0.0044(9) -0.0046(9)
O1 0.0314(10) 0.0279(9) 0.0192(8) 0.0033(7) 0.0164(8) 0.0076(8)
C23 0.0214(12) 0.0178(11) 0.0155(11) 0.0008(9) 0.0087(9) 0.0001(9)
C82 0.0124(10) 0.0139(10) 0.0137(10) 0.0020(8) 0.0051(9) -0.0010(8)
C49 0.0132(10) 0.0145(10) 0.0152(11) 0.0016(9) 0.0053(9) -0.0012(8)
C81 0.0136(10) 0.0145(10) 0.0147(11) -0.0001(8) 0.0049(9) -0.0038(9)
C16 0.0163(11) 0.0170(11) 0.0139(11) 0.0018(9) 0.0060(9) -0.0014(9)
C24 0.0211(12) 0.0230(12) 0.0259(13) 0.0022(10) 0.0088(11) 0.0000(10)
C42 0.0197(11) 0.0233(12) 0.0171(11) -0.0031(9) 0.0073(10) 0.0009(10)
C15 0.0148(11) 0.0174(11) 0.0161(11) 0.0026(9) 0.0075(9) 0.0017(9)
C103 0.0216(12) 0.0179(11) 0.0148(11) -0.0010(9) 0.0114(10) -0.0027(9)
C18 0.0205(12) 0.0225(12) 0.0187(12) 0.0014(10) 0.0061(10) -0.0059(10)
C48 0.0122(10) 0.0169(10) 0.0136(11) 0.0005(8) 0.0054(9) -0.0010(8)
C13 0.0160(11) 0.0178(11) 0.0167(11) 0.0029(9) 0.0074(9) -0.0017(9)
C25 0.0369(16) 0.0304(14) 0.0350(16) -0.0036(12) 0.0109(13) -0.0128(12)
O4 0.0270(9) 0.0248(9) 0.0194(8) -0.0020(7) 0.0103(7) 0.0091(7)
C14 0.0150(11) 0.0194(11) 0.0144(11) 0.0013(9) 0.0073(9) 0.0004(9)
C80 0.0190(11) 0.0228(12) 0.0205(12) -0.0045(10) 0.0083(10) -0.0005(10)
C131 0.0201(12) 0.0166(11) 0.0217(12) 0.0002(9) 0.0104(10) -0.0030(9)
C96 0.0200(12) 0.0204(12) 0.0238(12) 0.0014(10) 0.0067(10) 0.0019(10)
C70 0.0256(12) 0.0198(11) 0.0166(11) -0.0013(9) 0.0076(10) 0.0026(10)
C114 0.0228(12) 0.0329(13) 0.0162(11) 0.0058(10) 0.0081(10) 0.0032(11)
C75 0.0136(10) 0.0168(11) 0.0163(11) 0.0037(9) 0.0061(9) 0.0028(9)
C7 0.0203(12) 0.0187(11) 0.0218(12) -0.0006(9) 0.0090(10) 0.0053(9)
C109 0.0163(11) 0.0187(11) 0.0154(11) -0.0034(9) 0.0057(9) -0.0039(9)
C125 0.0179(11) 0.0201(11) 0.0152(11) -0.0050(9) 0.0076(9) -0.0058(9)
C108 0.0218(12) 0.0237(12) 0.0268(13) -0.0017(10) 0.0121(11) -0.0038(10)
C91 0.0209(12) 0.0147(11) 0.0188(11) -0.0004(9) 0.0096(10) 0.0003(9)
C136 0.0367(14) 0.0245(12) 0.0219(13) 0.0012(10) 0.0184(12) 0.0010(11)
C12 0.0263(13) 0.0311(13) 0.0184(12) -0.0014(10) 0.0107(10) -0.0027(11)
C50 0.0134(11) 0.0169(10) 0.0160(11) -0.0001(9) 0.0043(9) -0.0013(9)
C135 0.0449(17) 0.0305(14) 0.0371(16) 0.0044(12) 0.0272(14) 0.0088(13)
C126 0.0239(13) 0.0264(13) 0.0314(14) 0.0018(11) 0.0132(11) -0.0031(10)
C11 0.0334(14) 0.0308(14) 0.0308(14) -0.0019(11) 0.0172(12) -0.0075(12)
C113 0.0311(14) 0.0349(15) 0.0256(14) 0.0101(11) 0.0074(12) 0.0124(12)
C76 0.0196(12) 0.0283(13) 0.0172(11) -0.0037(10) 0.0090(10) -0.0023(10)
C132 0.0344(14) 0.0185(12) 0.0192(12) -0.0026(9) 0.0112(11) -0.0023(10)
C105 0.0331(14) 0.0257(13) 0.0294(14) 0.0044(11) 0.0166(12) 0.0070(11)
C134 0.0318(14) 0.0223(13) 0.0433(16) 0.0060(12) 0.0161(13) 0.0056(11)
C104 0.0247(12) 0.0206(12) 0.0200(12) -0.0012(9) 0.0110(10) -0.0009(10)
C47 0.0145(11) 0.0188(11) 0.0131(11) -0.0007(9) 0.0058(9) -0.0008(9)
C77 0.0197(12) 0.0318(13) 0.0229(12) -0.0066(11) 0.0091(10) -0.0062(10)
C79 0.0239(12) 0.0324(13) 0.0224(12) -0.0022(10) 0.0155(11) 0.0006(11)
C73 0.0287(13) 0.0270(13) 0.0312(14) -0.0052(11) 0.0130(12) -0.0116(11)
C74 0.0214(12) 0.0200(11) 0.0222(12) 0.0006(9) 0.0108(10) -0.0006(9)
C133 0.0363(15) 0.0242(13) 0.0233(13) 0.0025(10) 0.0075(12) -0.0035(11)
C110 0.0277(13) 0.0231(12) 0.0282(13) 0.0039(10) 0.0174(11) 0.0011(10)
C71 0.0380(15) 0.0202(12) 0.0233(13) 0.0001(10) 0.0140(12) 0.0075(11)
C62 0.0247(13) 0.0272(13) 0.0241(13) -0.0030(10) 0.0101(11) -0.0045(10)
C63 0.0179(11) 0.0148(10) 0.0154(11) -0.0002(9) 0.0077(9) 0.0005(9)
C28 0.0244(13) 0.0211(12) 0.0272(13) 0.0007(10) 0.0115(11) 0.0036(10)
C88 0.0409(16) 0.0386(15) 0.0161(12) 0.0083(11) 0.0024(12) -0.0124(13)
C89 0.0323(14) 0.0338(14) 0.0174(12) 0.0035(11) 0.0095(11) -0.0128(11)
C94 0.0330(14) 0.0190(12) 0.0353(15) 0.0009(11) 0.0161(12) -0.0040(10)
C8 0.0542(18) 0.0234(13) 0.0183(13) 0.0004(10) 0.0105(13) 0.0002(12)
C68 0.0220(12) 0.0202(12) 0.0260(13) 0.0027(10) 0.0098(10) 0.0035(10)
C93 0.0224(13) 0.0286(13) 0.0349(15) -0.0023(11) 0.0107(12) -0.0052(11)
C87 0.0270(14) 0.0362(15) 0.0243(14) 0.0081(12) -0.0018(11) -0.0033(12)
C90 0.0233(12) 0.0238(12) 0.0183(12) 0.0007(10) 0.0071(10) -0.0070(10)
C57 0.0164(11) 0.0175(11) 0.0212(12) 0.0046(9) 0.0085(10) 0.0028(9)
C86 0.0222(12) 0.0255(12) 0.0190(12) 0.0030(10) 0.0048(10) -0.0034(10)
C65 0.0207(12) 0.0264(13) 0.0303(14) -0.0032(11) 0.0098(11) -0.0054(10)
C58 0.0236(12) 0.0264(12) 0.0215(12) 0.0004(10) 0.0102(10) 0.0056(10)
C95 0.0337(14) 0.0175(12) 0.0326(14) 0.0036(10) 0.0112(12) 0.0042(10)
C112 0.0188(12) 0.0271(13) 0.0305(14) -0.0038(11) 0.0095(11) 0.0030(10)
C92 0.0198(12) 0.0216(12) 0.0279(13) 0.0009(10) 0.0085(11) 0.0021(10)
C111 0.0294(14) 0.0243(12) 0.0339(14) -0.0002(11) 0.0219(12) -0.0015(11)
C106 0.0494(17) 0.0168(12) 0.0366(15) 0.0028(11) 0.0284(14) 0.0028(12)
C59 0.0321(14) 0.0362(15) 0.0282(14) 0.0033(12) 0.0189(12) 0.0104(12)
C78 0.0195(12) 0.0317(13) 0.0261(13) 0.0004(11) 0.0133(11) -0.0026(10)
C10 0.0315(15) 0.0281(14) 0.0376(16) -0.0050(12) 0.0092(13) -0.0053(11)
C64 0.0192(12) 0.0192(12) 0.0247(12) 0.0006(10) 0.0058(10) 0.0019(9)
C9 0.0543(19) 0.0289(14) 0.0233(14) -0.0043(12) 0.0031(13) -0.0003(13)
C60 0.0237(14) 0.0444(16) 0.0368(15) 0.0110(13) 0.0186(12) 0.0030(12)
C26 0.0554(19) 0.0187(13) 0.0350(15) -0.0029(11) 0.0208(14) -0.0062(12)
C41 0.0159(11) 0.0185(11) 0.0166(11) 0.0029(9) 0.0077(9) 0.0027(9)
C1 0.0173(11) 0.0244(12) 0.0196(12) 0.0059(10) 0.0091(10) 0.0097(9)
C52 0.0262(13) 0.0227(12) 0.0191(12) 0.0019(10) 0.0094(10) 0.0003(10)
C34 0.0238(12) 0.0321(13) 0.0160(11) -0.0037(10) 0.0101(10) -0.0046(11)
C6 0.0311(15) 0.0487(18) 0.057(2) -0.0208(16) 0.0270(15) -0.0084(14)
C54 0.0335(14) 0.0261(13) 0.0160(12) 0.0025(10) 0.0078(11) -0.0078(11)
C53 0.0282(13) 0.0239(12) 0.0230(13) 0.0058(10) 0.0086(11) 0.0004(10)
C45 0.0234(13) 0.0370(15) 0.0328(14) -0.0134(12) 0.0134(12) -0.0095(11)
C46 0.0245(13) 0.0329(14) 0.0220(12) -0.0062(11) 0.0131(11) -0.0034(11)
C33 0.0248(13) 0.0336(14) 0.0240(13) -0.0054(11) 0.0087(11) -0.0095(11)
C55 0.0395(15) 0.0345(14) 0.0189(13) -0.0019(11) 0.0165(12) 0.0000(12)
C40 0.0244(12) 0.0237(12) 0.0189(12) 0.0006(10) 0.0094(10) 0.0047(10)
C30 0.0230(12) 0.0243(12) 0.0233(13) -0.0050(10) 0.0123(11) 0.0000(10)
C56 0.0350(14) 0.0296(13) 0.0201(13) 0.0012(10) 0.0110(11) 0.0079(11)
C29 0.0141(10) 0.0187(11) 0.0167(11) 0.0042(9) 0.0065(9) 0.0048(9)
C66 0.0305(14) 0.0203(12) 0.0285(13) -0.0009(10) 0.0162(12) -0.0045(10)
C37 0.0346(14) 0.0240(12) 0.0307(14) -0.0066(11) 0.0228(12) -0.0091(11)
C44 0.0222(13) 0.0305(13) 0.0319(14) 0.0001(11) 0.0147(11) -0.0042(10)
C5 0.0282(15) 0.057(2) 0.059(2) -0.0060(17) 0.0213(15) -0.0077(15)
C39 0.0396(15) 0.0239(12) 0.0240(13) 0.0038(10) 0.0200(12) 0.0099(11)
C116 0.0159(11) 0.0183(11) 0.0151(11) -0.0013(9) 0.0086(9) 0.0002(9)
C38 0.0484(17) 0.0171(12) 0.0344(15) -0.0033(11) 0.0314(14) -0.0029(11)
C36 0.0211(12) 0.0216(12) 0.0217(12) -0.0012(10) 0.0120(10) -0.0004(10)
C27 0.0441(16) 0.0227(13) 0.0336(15) 0.0024(11) 0.0211(13) 0.0101(12)
C2 0.0530(19) 0.0277(14) 0.066(2) 0.0016(14) 0.0455(18) 0.0047(13)
C67 0.0284(13) 0.0207(12) 0.0339(14) 0.0065(11) 0.0143(12) 0.0052(10)
O8 0.0261(9) 0.0231(8) 0.0190(8) -0.0016(7) 0.0141(7) -0.0072(7)
C115 0.0143(11) 0.0184(11) 0.0145(11) -0.0003(9) 0.0060(9) 0.0013(9)
C21 0.0248(13) 0.0285(13) 0.0213(13) 0.0039(10) -0.0004(10) 0.0000(11)
C118 0.0172(11) 0.0154(10) 0.0145(11) 0.0005(9) 0.0069(9) 0.0012(9)
C20 0.0359(15) 0.0268(13) 0.0169(12) 0.0074(10) 0.0029(11) -0.0071(11)
C117 0.0164(11) 0.0152(10) 0.0156(11) -0.0006(9) 0.0084(9) -0.0012(9)
C84 0.0134(10) 0.0151(10) 0.0143(11) 0.0006(9) 0.0047(9) -0.0030(8)
C120 0.0205(12) 0.0210(12) 0.0182(12) 0.0012(9) 0.0083(10) 0.0031(9)
C127 0.0263(14) 0.0333(15) 0.0430(16) -0.0006(13) 0.0151(13) 0.0039(12)
C124 0.0268(13) 0.0236(12) 0.0190(12) 0.0011(10) 0.0104(10) -0.0032(10)
C22 0.0228(12) 0.0233(12) 0.0202(12) 0.0015(10) 0.0070(10) -0.0004(10)
C32 0.0199(12) 0.0309(13) 0.0297(14) 0.0022(11) 0.0140(11) -0.0016(10)
C19 0.0315(14) 0.0252(13) 0.0196(12) 0.0015(10) 0.0113(11) -0.0098(11)
C31 0.0270(13) 0.0263(12) 0.0262(13) -0.0038(10) 0.0181(11) 0.0005(10)
C129 0.0308(14) 0.0425(16) 0.0379(16) 0.0038(13) 0.0217(13) -0.0082(13)
C4 0.0249(14) 0.0510(18) 0.0450(17) 0.0212(15) 0.0225(13) 0.0137(13)
C61 0.0249(14) 0.0435(16) 0.0358(15) -0.0046(13) 0.0131(12) -0.0125(12)
C3 0.065(2) 0.0394(17) 0.075(2) 0.0080(16) 0.057(2) 0.0187(16)
C128 0.0214(13) 0.0444(16) 0.0360(15) -0.0105(13) 0.0166(12) -0.0050(12)
C130 0.0276(13) 0.0277(13) 0.0369(15) 0.0053(11) 0.0176(12) -0.0031(11)
C97 0.0147(11) 0.0185(11) 0.0216(12) 0.0042(9) 0.0083(9) 0.0040(9)
C102 0.0217(13) 0.0282(13) 0.0276(13) -0.0033(11) 0.0091(11) -0.0020(10)
C98 0.0232(12) 0.0262(13) 0.0258(13) -0.0023(10) 0.0115(11) 0.0016(10)
C122 0.0266(13) 0.0264(13) 0.0171(12) -0.0049(10) 0.0068(10) 0.0037(10)
C123 0.0303(13) 0.0324(14) 0.0155(12) 0.0032(10) 0.0089(11) 0.0014(11)
C121 0.0228(12) 0.0197(11) 0.0219(12) -0.0031(10) 0.0067(10) 0.0024(10)
C43 0.0250(13) 0.0294(13) 0.0224(12) 0.0019(10) 0.0143(11) 0.0033(10)
C107 0.0355(15) 0.0232(13) 0.0374(15) -0.0054(11) 0.0218(13) -0.0128(11)
C101 0.0204(13) 0.0430(16) 0.0395(16) 0.0014(13) 0.0109(12) -0.0097(12)
C99 0.0337(15) 0.0377(15) 0.0319(15) 0.0048(12) 0.0215(13) 0.0090(12)
C100 0.0207(13) 0.0466(17) 0.0351(15) 0.0119(13) 0.0173(12) 0.0051(12)
C72 0.0471(16) 0.0174(12) 0.0272(13) -0.0038(10) 0.0186(13) -0.0061(11)
Cl11 0.0322(3) 0.0313(3) 0.0380(4) 0.0002(3) 0.0095(3) 0.0002(3)
C138 0.0454(17) 0.0424(17) 0.0360(16) 0.0094(13) 0.0194(14) 0.0107(14)
Cl10 0.0432(4) 0.0431(4) 0.0402(4) -0.0010(3) 0.0058(3) -0.0050(3)
Cl9 0.0532(5) 0.0739(6) 0.0667(6) -0.0409(5) 0.0274(5) -0.0227(5)
C137 0.0525(19) 0.0480(19) 0.0435(18) -0.0202(15) 0.0200(16) -0.0115(16)

loop_
_atom_type_symbol
_atom_type_description
_atom_type_scat_dispersion_real
_atom_type_scat_dispersion_imag
_atom_type_scat_source
C C 0.0033 0.0016 'International Tables Vol C Tables 4.2.6.8 and 6.1.1.4'
H H 0.0000 0.0000 'International Tables Vol C Tables 4.2.6.8 and 6.1.1.4'
Cl Cl 0.1484 0.1585 'International Tables Vol C Tables 4.2.6.8 and 6.1.1.4'
N N 0.0061 0.0033 'International Tables Vol C Tables 4.2.6.8 and 6.1.1.4'
O O 0.0106 0.0060 'International Tables Vol C Tables 4.2.6.8 and 6.1.1.4'
P P 0.1023 0.0942 'International Tables Vol C Tables 4.2.6.8 and 6.1.1.4'
Pd Pd -0.9988 1.0072 'International Tables Vol C Tables 4.2.6.8 and 6.1.1.4'

loop_
_exptl_crystal_face_index_h
_exptl_crystal_face_index_k
_exptl_crystal_face_index_l
_exptl_crystal_face_perp_dist
4 -3 -1 0.3027
-4 3 1 0.3027
-3 -1 -4 0.0639
3 1 4 0.0639
-3 -2 4 0.0560
3 2 -4 0.0560

loop_
_geom_angle_atom_site_label_1
_geom_angle_atom_site_label_2
_geom_angle_atom_site_label_3
_geom_angle
P2 Pd1 Cl1 88.15(2)
P2 Pd1 Cl2 178.13(2)
P2 Pd1 P1 88.82(2)
Cl2 Pd1 Cl1 93.52(2)
P1 Pd1 Cl1 175.00(2)
P1 Pd1 Cl2 89.46(2)
P4 Pd2 Cl3 85.85(2)
P4 Pd2 Cl4 176.64(2)
P4 Pd2 P3 89.12(2)
Cl4 Pd2 Cl3 97.09(2)
P3 Pd2 Cl3 174.85(2)
P3 Pd2 Cl4 87.97(2)
P5 Pd3 Cl5 176.07(2)
P5 Pd3 Cl6 88.63(2)
P6 Pd3 P5 88.85(2)
P6 Pd3 Cl5 87.53(2)
P6 Pd3 Cl6 175.96(2)
Cl6 Pd3 Cl5 95.07(2)
C23 P2 Pd1 116.19(8)
C23 P2 C15 106.93(10)
C15 P2 Pd1 105.76(7)
C29 P2 Pd1 110.78(7)
C29 P2 C23 110.24(10)
C29 P2 C15 106.31(10)
C69 P5 Pd3 114.64(8)
C69 P5 C82 105.67(9)
C82 P5 Pd3 105.38(7)
C75 P5 Pd3 114.43(7)
C75 P5 C69 110.28(10)
C75 P5 C82 105.49(10)
C49 P4 Pd2 105.64(7)
C63 P4 Pd2 112.40(7)
C63 P4 C49 105.10(10)
C63 P4 C57 112.59(10)
C57 P4 Pd2 116.09(8)
C57 P4 C49 103.72(10)
C83 P6 Pd3 105.82(7)
C91 P6 Pd3 111.90(7)
C91 P6 C83 105.95(10)
C97 P6 Pd3 118.11(8)
C97 P6 C83 103.43(10)
C97 P6 C91 110.45(10)
C14 P1 Pd1 104.88(7)
C7 P1 Pd1 113.77(7)
C7 P1 C14 103.21(11)
C1 P1 Pd1 117.75(8)
C1 P1 C14 104.47(10)
C1 P1 C7 110.97(10)
C35 P3 Pd2 115.23(8)
C35 P3 C48 105.56(10)
C35 P3 C41 110.40(10)
C48 P3 Pd2 105.26(7)
C41 P3 Pd2 114.69(7)
C41 P3 C48 104.53(10)
Cl7 Pd4 Cl8 96.46(2)
P7 Pd4 Cl8 86.52(2)
P7 Pd4 Cl7 177.02(2)
P7 Pd4 P8 89.39(2)
P8 Pd4 Cl8 174.96(2)
P8 Pd4 Cl7 87.63(2)
C103 P7 Pd4 116.35(8)
C103 P7 C116 105.26(10)
C109 P7 Pd4 112.37(7)
C109 P7 C103 111.09(10)
C109 P7 C116 105.47(10)
C116 P7 Pd4 105.25(7)
C131 P8 Pd4 114.40(7)
C131 P8 C125 113.00(10)
C131 P8 C117 101.41(11)
C125 P8 Pd4 115.44(8)
C125 P8 C117 105.91(10)
C117 P8 Pd4 104.85(7)
C16 N1 C17 125.44(18)
C13 N1 C17 124.09(17)
C13 N1 C16 110.38(17)
C81 N3 C85 125.04(18)
C84 N3 C85 124.29(17)
C84 N3 C81 110.42(17)
C50 N2 C51 125.56(17)
C50 N2 C47 109.29(17)
C47 N2 C51 125.13(18)
C52 C51 N2 120.14(19)
C52 C51 C56 119.4(2)
C56 C51 N2 120.4(2)
C115 N4 C119 124.73(18)
C118 N4 C119 125.10(17)
C118 N4 C115 110.05(17)
C120 C119 N4 120.03(19)
C120 C119 C124 119.9(2)
C124 C119 N4 120.1(2)
C40 C35 P3 120.76(18)
C36 C35 P3 118.95(17)
C36 C35 C40 120.3(2)
C82 C83 P6 119.28(16)
C82 C83 C84 109.29(19)
C84 C83 P6 131.24(15)
C18 C17 N1 119.2(2)
C22 C17 N1 120.19(19)
C22 C17 C18 120.6(2)
C70 C69 P5 120.99(17)
C74 C69 P5 118.69(17)
C74 C69 C70 120.3(2)
C90 C85 N3 118.7(2)
C86 C85 N3 120.47(19)
C86 C85 C90 120.8(2)
C24 C23 P2 119.04(17)
C28 C23 P2 120.90(18)
C28 C23 C24 120.1(2)
C83 C82 P5 119.73(17)
C83 C82 C81 108.55(18)
C81 C82 P5 131.63(15)
C48 C49 P4 119.47(16)
C48 C49 C50 109.31(19)
C50 C49 P4 131.11(16)
N3 C81 C82 105.42(17)
O5 C81 N3 126.9(2)
O5 C81 C82 127.63(19)
N1 C16 C15 105.39(17)
O2 C16 N1 126.9(2)
O2 C16 C15 127.67(19)
C25 C24 C23 119.8(2)
C43 C42 C41 119.2(2)
C16 C15 P2 132.05(15)
C14 C15 P2 119.06(17)
C14 C15 C16 108.85(18)
C108 C103 P7 120.46(18)
C108 C103 C104 120.2(2)
C104 C103 P7 119.32(17)
C19 C18 C17 119.3(2)
C49 C48 P3 119.68(17)
C49 C48 C47 108.39(18)
C47 C48 P3 131.90(15)
N1 C13 C14 106.00(17)
O1 C13 N1 126.5(2)
O1 C13 C14 127.5(2)
C26 C25 C24 120.1(3)
C15 C14 P1 120.14(17)
C15 C14 C13 109.24(19)
C13 C14 P1 130.63(16)
C79 C80 C75 119.2(2)
C136 C131 P8 118.03(18)
C136 C131 C132 119.1(2)
C132 C131 P8 122.31(17)
C95 C96 C91 119.2(2)
C71 C70 C69 119.2(2)
C113 C114 C109 120.5(2)
C80 C75 P5 119.85(17)
C76 C75 P5 119.63(16)
C76 C75 C80 120.01(19)
C12 C7 P1 118.53(18)
C12 C7 C8 119.3(2)
C8 C7 P1 121.93(18)
C114 C109 P7 117.96(16)
C114 C109 C110 119.3(2)
C110 C109 P7 122.13(18)
C126 C125 P8 116.83(16)
C130 C125 P8 123.43(19)
C130 C125 C126 119.7(2)
C107 C108 C103 119.5(2)
C96 C91 P6 119.84(18)
C96 C91 C92 119.7(2)
C92 C91 P6 119.97(17)
C135 C136 C131 120.7(2)
C11 C12 C7 120.4(2)
N2 C50 C49 106.23(17)
O4 C50 N2 127.7(2)
O4 C50 C49 126.0(2)
C136 C135 C134 119.9(2)
C127 C126 C125 120.6(2)
C10 C11 C12 120.0(2)
C112 C113 C114 119.7(2)
C75 C76 C77 120.2(2)
C133 C132 C131 119.8(2)
C106 C105 C104 119.8(2)
C133 C134 C135 120.0(2)
C105 C104 C103 119.5(2)
O3 C47 N2 127.1(2)
O3 C47 C48 126.54(19)
N2 C47 C48 106.32(17)
C78 C77 C76 119.8(2)
C78 C79 C80 120.7(2)
C72 C73 C74 120.1(2)
C73 C74 C69 119.4(2)
C134 C133 C132 120.4(2)
C111 C110 C109 119.8(2)
C72 C71 C70 120.2(2)
C61 C62 C57 120.0(2)
C68 C63 P4 121.16(18)
C68 C63 C64 119.7(2)
C64 C63 P4 118.64(17)
C27 C28 C23 119.1(2)
C89 C88 C87 119.8(2)
C88 C89 C90 120.3(2)
C95 C94 C93 119.9(2)
C9 C8 C7 120.1(2)
C63 C68 C67 119.3(2)
C94 C93 C92 119.8(2)
C86 C87 C88 120.4(2)
C89 C90 C85 119.6(2)
C62 C57 P4 118.67(17)
C62 C57 C58 119.7(2)
C58 C57 P4 121.28(18)
C85 C86 C87 119.1(2)
C64 C65 C66 119.9(2)
C59 C58 C57 119.5(2)
C94 C95 C96 121.0(2)
C111 C112 C113 120.1(2)
C93 C92 C91 120.3(2)
C112 C111 C110 120.6(2)
C105 C106 C107 120.7(2)
C58 C59 C60 120.8(2)
C79 C78 C77 120.1(2)
C11 C10 C9 120.3(2)
C65 C64 C63 120.2(2)
C8 C9 C10 119.9(3)
C59 C60 C61 119.8(2)
C27 C26 C25 120.2(2)
C42 C41 P3 119.74(17)
C46 C41 P3 120.01(16)
C46 C41 C42 119.8(2)
C6 C1 P1 117.68(18)
C6 C1 C2 119.4(2)
C2 C1 P1 122.9(2)
C51 C52 C53 119.7(2)
C29 C34 C33 120.1(2)
C1 C6 C5 120.5(3)
C55 C54 C53 118.8(2)
C54 C53 C52 121.3(2)
C44 C45 C46 119.9(2)
C41 C46 C45 120.4(2)
C32 C33 C34 119.6(2)
C54 C55 C56 121.2(2)
C39 C40 C35 119.3(2)
C31 C30 C29 119.2(2)
C55 C56 C51 119.5(2)
C34 C29 P2 119.47(16)
C34 C29 C30 119.9(2)
C30 C29 P2 119.76(18)
C67 C66 C65 119.8(2)
C38 C37 C36 119.8(2)
C45 C44 C43 119.7(2)
C4 C5 C6 120.4(3)
C38 C39 C40 120.3(2)
C115 C116 P7 131.82(15)
C117 C116 P7 119.37(17)
C117 C116 C115 108.76(18)
C39 C38 C37 120.7(2)
C35 C36 C37 119.6(2)
C26 C27 C28 120.7(2)
C1 C2 C3 119.1(3)
C66 C67 C68 121.1(2)
O7 C115 N4 126.9(2)
O7 C115 C116 127.52(19)
N4 C115 C116 105.59(17)
C22 C21 C20 120.4(2)
N4 C118 C117 106.33(17)
O8 C118 N4 127.4(2)
O8 C118 C117 126.3(2)
C19 C20 C21 119.6(2)
C116 C117 P8 119.85(16)
C116 C117 C118 109.09(19)
C118 C117 P8 131.04(15)
N3 C84 C83 105.94(17)
O6 C84 N3 126.58(19)
O6 C84 C83 127.5(2)
C119 C120 C121 119.9(2)
C126 C127 C128 119.5(3)
C123 C124 C119 119.1(2)
C17 C22 C21 119.3(2)
C31 C32 C33 120.4(2)
C20 C19 C18 120.7(2)
C32 C31 C30 120.7(2)
C128 C129 C130 120.7(2)
C3 C4 C5 119.4(2)
C62 C61 C60 120.1(3)
C4 C3 C2 121.2(3)
C129 C128 C127 120.2(2)
C125 C130 C129 119.2(2)
C102 C97 P6 118.87(17)
C102 C97 C98 119.9(2)
C98 C97 P6 120.90(18)
C101 C102 C97 119.7(2)
C99 C98 C97 119.5(2)
C123 C122 C121 119.2(2)
C122 C123 C124 121.1(2)
C122 C121 C120 120.8(2)
C44 C43 C42 121.0(2)
C106 C107 C108 120.3(2)
C100 C101 C102 120.3(3)
C98 C99 C100 120.7(2)
C101 C100 C99 119.8(2)
C73 C72 C71 120.8(2)
Cl11 C138 Cl12 111.94(15)
Cl9 C137 Cl10 111.85(16)

loop_
_geom_bond_atom_site_label_1
_geom_bond_atom_site_label_2
_geom_bond_distance
Pd1 P2 2.2269(6)
Pd1 Cl1 2.3480(5)
Pd1 Cl2 2.3325(6)
Pd1 P1 2.2399(6)
Pd2 Cl3 2.3533(6)
Pd2 P4 2.2185(6)
Pd2 Cl4 2.3477(6)
Pd2 P3 2.2303(6)
Pd3 P5 2.2325(6)
Pd3 P6 2.2284(6)
Pd3 Cl5 2.3514(6)
Pd3 Cl6 2.3489(5)
P2 C23 1.804(2)
P2 C15 1.819(2)
P2 C29 1.799(2)
P5 C69 1.806(2)
P5 C82 1.823(2)
P5 C75 1.802(2)
P4 C49 1.818(2)
P4 C63 1.801(2)
P4 C57 1.805(2)
P6 C83 1.820(2)
P6 C91 1.804(2)
P6 C97 1.800(2)
P1 C14 1.817(2)
P1 C7 1.808(2)
P1 C1 1.805(2)
P3 C35 1.802(2)
P3 C48 1.816(2)
P3 C41 1.805(2)
Pd4 Cl8 2.3423(5)
Pd4 Cl7 2.3418(6)
Pd4 P7 2.2273(6)
Pd4 P8 2.2275(6)
P7 C103 1.802(2)
P7 C109 1.799(2)
P7 C116 1.821(2)
P8 C131 1.806(2)
P8 C125 1.806(2)
P8 C117 1.819(2)
Cl12 C138 1.767(3)
N1 C17 1.431(3)
N1 C16 1.413(3)
N1 C13 1.398(3)
N3 C85 1.429(3)
N3 C81 1.406(3)
N3 C84 1.400(3)
O3 C47 1.199(3)
N2 C51 1.432(3)
N2 C50 1.401(3)
N2 C47 1.417(3)
O7 C115 1.194(3)
O5 C81 1.198(3)
C51 C52 1.383(3)
C51 C56 1.397(3)
O2 C16 1.193(3)
N4 C119 1.437(3)
N4 C115 1.417(3)
N4 C118 1.395(3)
C119 C120 1.382(3)
C119 C124 1.399(3)
C35 C40 1.397(3)
C35 C36 1.394(3)
C83 C82 1.328(3)
C83 C84 1.497(3)
O6 C84 1.205(3)
C17 C18 1.392(3)
C17 C22 1.385(3)
C69 C70 1.399(3)
C69 C74 1.394(3)
C85 C90 1.392(3)
C85 C86 1.383(3)
O1 C13 1.204(3)
C23 C24 1.393(3)
C23 C28 1.392(3)
C82 C81 1.513(3)
C49 C48 1.328(3)
C49 C50 1.502(3)
C16 C15 1.506(3)
C24 C25 1.388(3)
C42 C41 1.397(3)
C42 C43 1.382(3)
C15 C14 1.329(3)
C103 C108 1.395(3)
C103 C104 1.399(3)
C18 C19 1.384(3)
C48 C47 1.502(3)
C13 C14 1.497(3)
C25 C26 1.379(4)
O4 C50 1.203(3)
C80 C75 1.398(3)
C80 C79 1.386(3)
C131 C136 1.389(3)
C131 C132 1.399(3)
C96 C91 1.389(3)
C96 C95 1.386(3)
C70 C71 1.389(3)
C114 C109 1.389(3)
C114 C113 1.386(3)
C75 C76 1.385(3)
C7 C12 1.389(3)
C7 C8 1.395(3)
C109 C110 1.393(3)
C125 C126 1.392(3)
C125 C130 1.382(3)
C108 C107 1.387(3)
C91 C92 1.395(3)
C136 C135 1.379(3)
C12 C11 1.384(3)
C135 C134 1.385(4)
C126 C127 1.376(3)
C11 C10 1.377(4)
C113 C112 1.383(3)
C76 C77 1.389(3)
C132 C133 1.383(3)
C105 C104 1.396(3)
C105 C106 1.381(4)
C134 C133 1.381(3)
C77 C78 1.386(3)
C79 C78 1.381(3)
C73 C74 1.389(3)
C73 C72 1.374(4)
C110 C111 1.382(3)
C71 C72 1.380(4)
C62 C57 1.393(3)
C62 C61 1.381(3)
C63 C68 1.384(3)
C63 C64 1.405(3)
C28 C27 1.392(3)
C88 C89 1.379(4)
C88 C87 1.395(4)
C89 C90 1.384(3)
C94 C93 1.382(4)
C94 C95 1.379(4)
C8 C9 1.385(4)
C68 C67 1.386(3)
C93 C92 1.384(3)
C87 C86 1.388(3)
C57 C58 1.394(3)
C65 C64 1.380(3)
C65 C66 1.384(3)
C58 C59 1.378(3)
C112 C111 1.379(3)
C106 C107 1.383(4)
C59 C60 1.381(4)
C10 C9 1.388(4)
C60 C61 1.382(4)
C26 C27 1.375(4)
C41 C46 1.382(3)
C1 C6 1.375(4)
C1 C2 1.377(3)
C52 C53 1.384(3)
C34 C33 1.391(3)
C34 C29 1.387(3)
C6 C5 1.383(4)
C54 C53 1.380(3)
C54 C55 1.370(4)
C45 C46 1.388(3)
C45 C44 1.381(3)
C33 C32 1.384(3)
C55 C56 1.389(3)
C40 C39 1.394(3)
C30 C29 1.399(3)
C30 C31 1.385(3)
C66 C67 1.380(3)
C37 C38 1.384(4)
C37 C36 1.398(3)
C44 C43 1.381(3)
C5 C4 1.363(4)
C39 C38 1.378(4)
C116 C115 1.503(3)
C116 C117 1.330(3)
C2 C3 1.396(4)
O8 C118 1.207(2)
C21 C20 1.393(3)
C21 C22 1.385(3)
C118 C117 1.498(3)
C20 C19 1.379(4)
C120 C121 1.383(3)
C127 C128 1.387(4)
C124 C123 1.390(3)
C32 C31 1.375(3)
C129 C128 1.368(4)
C129 C130 1.394(3)
C4 C3 1.360(4)
C97 C102 1.393(3)
C97 C98 1.393(3)
C102 C101 1.387(3)
C98 C99 1.381(3)
C122 C123 1.376(3)
C122 C121 1.382(3)
C101 C100 1.379(4)
C99 C100 1.383(4)
Cl11 C138 1.766(3)
Cl10 C137 1.769(3)
Cl9 C137 1.759(3)
